data_4112630
loop_
_publ_author_name
'Haiping Xia'
'Guomei He'
'Hong Zhang'
'Ting Bin Wen'
'Herman H. Y. Sung'
'Ian D. Williams'
'Guochen Jia'

_publ_section_title
;
 Osmabenzenes from the Reactions of HC\\tbCCH(OH)C\\tbCH with OsX2(PPh3)3
 (X = Cl, Br)
;
_journal_name_full 'Journal of the American Chemical Society'
_journal_page_first 6862
_journal_page_last 6863
_journal_paper_doi 10.1021/ja0486871
_journal_volume 126
_journal_year 2004
_chemical_formula_sum 'C51 H68.5 Cl5 O3.25 Os P5'
_chemical_formula_weight 1255.86
_chemical_name_systematic
; 
 ? 
;
_space_group_IT_number 2
_symmetry_cell_setting triclinic
_symmetry_space_group_name_Hall '-P 1'
_symmetry_space_group_name_H-M 'P -1'
_atom_sites_solution_hydrogens geom
_atom_sites_solution_primary direct
_atom_sites_solution_secondary difmap
_audit_creation_method SHELXL-97
_cell_angle_alpha 94.3350(10)
_cell_angle_beta 95.0370(10)
_cell_angle_gamma 104.7610(10)
_cell_formula_units_Z 2
_cell_length_a 11.4923(7)
_cell_length_b 14.1998(8)
_cell_length_c 17.7994(10)
_cell_measurement_reflns_used 5070
_cell_measurement_temperature 100(2)
_cell_measurement_theta_max 26.5363
_cell_measurement_theta_min 2.2818
_cell_volume 2783.4(3)
_computing_structure_refinement 'SHELXL-97 (Sheldrick, 1997)'
_computing_structure_solution 'SHELXS-97 (Sheldrick, 1990)'
_diffrn_ambient_temperature 100(2)
_diffrn_measured_fraction_theta_full 0.990
_diffrn_measured_fraction_theta_max 0.990
_diffrn_radiation_monochromator graphite
_diffrn_radiation_source 'fine-focus sealed tube'
_diffrn_radiation_type MoK\a
_diffrn_radiation_wavelength 0.71073
_diffrn_reflns_av_R_equivalents 0.0318
_diffrn_reflns_av_sigmaI/netI 0.0523
_diffrn_reflns_limit_h_max 13
_diffrn_reflns_limit_h_min -13
_diffrn_reflns_limit_k_max 16
_diffrn_reflns_limit_k_min -16
_diffrn_reflns_limit_l_max 21
_diffrn_reflns_limit_l_min -21
_diffrn_reflns_number 20145
_diffrn_reflns_theta_full 25.00
_diffrn_reflns_theta_max 25.00
_diffrn_reflns_theta_min 1.79
_exptl_absorpt_coefficient_mu 2.714
_exptl_absorpt_correction_T_max 1.00
_exptl_absorpt_correction_T_min 0.77
_exptl_absorpt_correction_type multi-scan
_exptl_absorpt_process_details SADABS
_exptl_crystal_colour red
_exptl_crystal_density_diffrn 1.498
_exptl_crystal_description bar
_exptl_crystal_F_000 1273
_exptl_crystal_size_max 0.20
_exptl_crystal_size_mid 0.15
_exptl_crystal_size_min 0.12
_refine_diff_density_max 1.100
_refine_diff_density_min -0.626
_refine_diff_density_rms 0.103
_refine_ls_extinction_method none
_refine_ls_goodness_of_fit_ref 0.982
_refine_ls_hydrogen_treatment mixed
_refine_ls_matrix_type full
_refine_ls_number_parameters 595
_refine_ls_number_reflns 9691
_refine_ls_number_restraints 0
_refine_ls_restrained_S_all 0.982
_refine_ls_R_factor_all 0.0402
_refine_ls_R_factor_gt 0.0321
_refine_ls_shift/su_max 0.000
_refine_ls_shift/su_mean 0.000
_refine_ls_structure_factor_coef Fsqd
_refine_ls_weighting_details 'calc w=1/[\s^2^(Fo^2^)+(0.0354P)^2^+0.0000P] where P=(Fo^2^+2Fc^2^)/3'
_refine_ls_weighting_scheme calc
_refine_ls_wR_factor_gt 0.0675
_refine_ls_wR_factor_ref 0.0700
_reflns_number_gt 8489
_reflns_number_total 9691
_reflns_threshold_expression >2sigma(I)
_cod_data_source_file ja0486871si20040308_082627.cif
_cod_data_source_block xia2
_cod_original_formula_sum 'C51 H68.50 Cl5 O3.25 Os P5'
_cod_database_code 4112630

loop_
_symmetry_equiv_pos_as_xyz
'x, y, z'
'-x, -y, -z'

loop_
_atom_site_label
_atom_site_type_symbol
_atom_site_fract_x
_atom_site_fract_y
_atom_site_fract_z
_atom_site_U_iso_or_equiv
_atom_site_adp_type
_atom_site_occupancy
_atom_site_symmetry_multiplicity
_atom_site_calc_flag
_atom_site_refinement_flags
Os1 Os 0.419285(14) 0.212706(11) 0.123746(8) 0.01444(5) Uani 1 1 d .
P1 P 0.28162(9) 0.05573(7) 0.12679(6) 0.0183(2) Uani 1 1 d .
P2 P 0.60063(10) 0.33914(8) 0.12337(6) 0.0237(2) Uani 1 1 d .
P3 P 0.35524(10) 0.21556(8) -0.00917(6) 0.0212(2) Uani 1 1 d .
P4 P 0.46971(9) 0.23386(7) 0.39070(5) 0.0172(2) Uani 1 1 d .
P5 P 0.18378(9) 0.40631(7) 0.21914(6) 0.0180(2) Uani 1 1 d .
Cl1 Cl 0.56312(9) 0.10941(7) 0.10021(5) 0.0238(2) Uani 1 1 d .
Cl1S Cl 0.93145(11) 0.95566(9) 0.28599(6) 0.0408(3) Uani 1 1 d .
Cl2S Cl 0.89589(10) 0.60120(8) 0.19477(6) 0.0349(3) Uani 1 1 d .
C1 C 0.4626(3) 0.2116(3) 0.2347(2) 0.0151(8) Uani 1 1 d .
H1A H 0.5207 0.1765 0.2472 0.018 Uiso 1 1 calc R
C2 C 0.4216(3) 0.2538(3) 0.29614(19) 0.0132(8) Uani 1 1 d .
C3 C 0.3371(3) 0.3115(3) 0.2885(2) 0.0177(8) Uani 1 1 d .
H3A H 0.3137 0.3388 0.3333 0.021 Uiso 1 1 calc R
C4 C 0.2876(3) 0.3298(3) 0.2193(2) 0.0169(8) Uani 1 1 d .
C5 C 0.3140(3) 0.2936(3) 0.1474(2) 0.0163(8) Uani 1 1 d .
H5A H 0.2731 0.3125 0.1047 0.020 Uiso 1 1 calc R
C11 C 0.1274(4) 0.0586(3) 0.1377(3) 0.0311(10) Uani 1 1 d .
H11A H 0.0771 -0.0083 0.1384 0.047 Uiso 1 1 calc R
H11B H 0.0959 0.0884 0.0953 0.047 Uiso 1 1 calc R
H11C H 0.1258 0.0973 0.1854 0.047 Uiso 1 1 calc R
C12 C 0.3220(4) -0.0079(3) 0.2060(2) 0.0242(9) Uani 1 1 d .
H12A H 0.2629 -0.0716 0.2045 0.036 Uiso 1 1 calc R
H12B H 0.3221 0.0313 0.2538 0.036 Uiso 1 1 calc R
H12C H 0.4028 -0.0177 0.2024 0.036 Uiso 1 1 calc R
C13 C 0.2691(4) -0.0374(3) 0.0493(2) 0.0292(10) Uani 1 1 d .
H13A H 0.2097 -0.0974 0.0582 0.044 Uiso 1 1 calc R
H13B H 0.3480 -0.0510 0.0458 0.044 Uiso 1 1 calc R
H13C H 0.2427 -0.0144 0.0018 0.044 Uiso 1 1 calc R
C21 C 0.7197(4) 0.3357(3) 0.1966(2) 0.0273(10) Uani 1 1 d .
H21A H 0.7914 0.3895 0.1932 0.041 Uiso 1 1 calc R
H21B H 0.7405 0.2731 0.1895 0.041 Uiso 1 1 calc R
H21C H 0.6914 0.3428 0.2466 0.041 Uiso 1 1 calc R
C22 C 0.5826(4) 0.4605(3) 0.1438(3) 0.0446(14) Uani 1 1 d .
H22A H 0.6603 0.5088 0.1427 0.067 Uiso 1 1 calc R
H22B H 0.5553 0.4665 0.1941 0.067 Uiso 1 1 calc R
H22C H 0.5224 0.4722 0.1056 0.067 Uiso 1 1 calc R
C23 C 0.6799(4) 0.3465(4) 0.0397(3) 0.0477(14) Uani 1 1 d .
H23A H 0.7522 0.4019 0.0482 0.072 Uiso 1 1 calc R
H23B H 0.6265 0.3558 -0.0036 0.072 Uiso 1 1 calc R
H23C H 0.7037 0.2858 0.0290 0.072 Uiso 1 1 calc R
C31 C 0.4259(4) 0.1566(4) -0.0800(2) 0.0350(11) Uani 1 1 d .
H31A H 0.3909 0.1638 -0.1308 0.052 Uiso 1 1 calc R
H31B H 0.4116 0.0870 -0.0730 0.052 Uiso 1 1 calc R
H31C H 0.5132 0.1875 -0.0742 0.052 Uiso 1 1 calc R
C32 C 0.1949(4) 0.1660(3) -0.0410(2) 0.0283(10) Uani 1 1 d .
H32A H 0.1805 0.1713 -0.0955 0.042 Uiso 1 1 calc R
H32B H 0.1480 0.2030 -0.0133 0.042 Uiso 1 1 calc R
H32C H 0.1697 0.0970 -0.0316 0.042 Uiso 1 1 calc R
C33 C 0.3720(4) 0.3373(3) -0.0412(2) 0.0320(11) Uani 1 1 d .
H33A H 0.3438 0.3308 -0.0954 0.048 Uiso 1 1 calc R
H33B H 0.4574 0.3742 -0.0326 0.048 Uiso 1 1 calc R
H33C H 0.3237 0.3721 -0.0127 0.048 Uiso 1 1 calc R
C41 C 0.5433(4) 0.1365(3) 0.3875(2) 0.0189(9) Uani 1 1 d .
C42 C 0.6564(4) 0.1529(3) 0.3618(2) 0.0255(10) Uani 1 1 d .
H42A H 0.6982 0.2171 0.3524 0.031 Uiso 1 1 calc R
C43 C 0.7088(4) 0.0760(3) 0.3497(2) 0.0316(11) Uani 1 1 d .
H43A H 0.7855 0.0870 0.3309 0.038 Uiso 1 1 calc R
C44 C 0.6492(4) -0.0165(3) 0.3651(3) 0.0350(11) Uani 1 1 d .
H44A H 0.6850 -0.0692 0.3568 0.042 Uiso 1 1 calc R
C45 C 0.5383(4) -0.0330(3) 0.3922(2) 0.0349(11) Uani 1 1 d .
H45A H 0.4986 -0.0970 0.4031 0.042 Uiso 1 1 calc R
C46 C 0.4833(4) 0.0424(3) 0.4040(2) 0.0269(10) Uani 1 1 d .
H46A H 0.4066 0.0306 0.4228 0.032 Uiso 1 1 calc R
C51 C 0.5766(3) 0.3413(3) 0.4388(2) 0.0218(9) Uani 1 1 d .
C52 C 0.6387(4) 0.3363(3) 0.5088(2) 0.0317(11) Uani 1 1 d .
H52A H 0.6248 0.2761 0.5308 0.038 Uiso 1 1 calc R
C53 C 0.7204(4) 0.4191(4) 0.5461(3) 0.0469(14) Uani 1 1 d .
H53A H 0.7624 0.4155 0.5937 0.056 Uiso 1 1 calc R
C54 C 0.7410(4) 0.5058(4) 0.5147(3) 0.0519(16) Uani 1 1 d .
H54A H 0.7959 0.5625 0.5413 0.062 Uiso 1 1 calc R
C55 C 0.6827(4) 0.5118(3) 0.4446(3) 0.0446(13) Uani 1 1 d .
H55A H 0.6993 0.5721 0.4225 0.053 Uiso 1 1 calc R
C56 C 0.6000(4) 0.4298(3) 0.4066(3) 0.0312(11) Uani 1 1 d .
H56A H 0.5594 0.4339 0.3586 0.037 Uiso 1 1 calc R
C61 C 0.3397(4) 0.2013(3) 0.4418(2) 0.0206(9) Uani 1 1 d .
C62 C 0.2369(4) 0.1329(3) 0.4056(2) 0.0270(10) Uani 1 1 d .
H62A H 0.2350 0.1091 0.3541 0.032 Uiso 1 1 calc R
C63 C 0.1377(4) 0.0996(3) 0.4444(3) 0.0332(11) Uani 1 1 d .
H63A H 0.0678 0.0527 0.4198 0.040 Uiso 1 1 calc R
C64 C 0.1412(5) 0.1356(3) 0.5195(3) 0.0381(12) Uani 1 1 d .
H64A H 0.0737 0.1122 0.5467 0.046 Uiso 1 1 calc R
C65 C 0.2414(4) 0.2047(3) 0.5550(3) 0.0330(11) Uani 1 1 d .
H65A H 0.2419 0.2301 0.6060 0.040 Uiso 1 1 calc R
C66 C 0.3409(4) 0.2371(3) 0.5171(2) 0.0245(9) Uani 1 1 d .
H66A H 0.4105 0.2840 0.5422 0.029 Uiso 1 1 calc R
C71 C 0.0870(3) 0.3828(3) 0.2935(2) 0.0218(9) Uani 1 1 d .
C72 C 0.0280(4) 0.4529(3) 0.3160(2) 0.0264(10) Uani 1 1 d .
H72A H 0.0423 0.5132 0.2940 0.032 Uiso 1 1 calc R
C73 C -0.0509(4) 0.4342(4) 0.3701(3) 0.0370(12) Uani 1 1 d .
H73A H -0.0909 0.4821 0.3854 0.044 Uiso 1 1 calc R
C74 C -0.0731(4) 0.3468(4) 0.4028(3) 0.0397(12) Uani 1 1 d .
H74A H -0.1267 0.3354 0.4408 0.048 Uiso 1 1 calc R
C75 C -0.0166(4) 0.2762(4) 0.3794(3) 0.0346(11) Uani 1 1 d .
H75A H -0.0318 0.2160 0.4014 0.042 Uiso 1 1 calc R
C76 C 0.0614(4) 0.2929(3) 0.3246(2) 0.0262(10) Uani 1 1 d .
H76A H 0.0981 0.2434 0.3077 0.031 Uiso 1 1 calc R
C81 C 0.2648(3) 0.5336(3) 0.2285(2) 0.0217(9) Uani 1 1 d .
C82 C 0.2072(4) 0.6043(3) 0.2072(2) 0.0265(10) Uani 1 1 d .
H82A H 0.1239 0.5854 0.1880 0.032 Uiso 1 1 calc R
C83 C 0.2707(4) 0.7017(3) 0.2139(3) 0.0340(11) Uani 1 1 d .
H83A H 0.2312 0.7498 0.1992 0.041 Uiso 1 1 calc R
C84 C 0.3917(4) 0.7293(3) 0.2421(3) 0.0353(11) Uani 1 1 d .
H84A H 0.4353 0.7963 0.2461 0.042 Uiso 1 1 calc R
C85 C 0.4498(4) 0.6606(3) 0.2644(3) 0.0342(11) Uani 1 1 d .
H85A H 0.5327 0.6802 0.2843 0.041 Uiso 1 1 calc R
C86 C 0.3862(4) 0.5623(3) 0.2578(2) 0.0275(10) Uani 1 1 d .
H86A H 0.4259 0.5147 0.2732 0.033 Uiso 1 1 calc R
C91 C 0.0895(3) 0.3766(3) 0.1305(2) 0.0180(8) Uani 1 1 d .
C92 C -0.0034(3) 0.2911(3) 0.1224(2) 0.0227(9) Uani 1 1 d .
H92A H -0.0222 0.2562 0.1652 0.027 Uiso 1 1 calc R
C93 C -0.0687(4) 0.2566(3) 0.0529(2) 0.0314(10) Uani 1 1 d .
H93A H -0.1325 0.1980 0.0474 0.038 Uiso 1 1 calc R
C94 C -0.0400(4) 0.3087(3) -0.0095(2) 0.0302(10) Uani 1 1 d .
H94A H -0.0847 0.2848 -0.0576 0.036 Uiso 1 1 calc R
C95 C 0.0516(4) 0.3938(3) -0.0025(2) 0.0286(10) Uani 1 1 d .
H95A H 0.0704 0.4285 -0.0454 0.034 Uiso 1 1 calc R
C96 C 0.1163(4) 0.4283(3) 0.0679(2) 0.0229(9) Uani 1 1 d .
H96A H 0.1792 0.4874 0.0735 0.027 Uiso 1 1 calc R
O1W O 0.0509(3) 0.8181(2) 0.18109(17) 0.0351(7) Uani 1 1 d .
H1WB H 0.0189 0.8511 0.2110 0.042 Uiso 1 1 d R
H1WA H 0.0041 0.7606 0.1721 0.042 Uiso 1 1 d R
O2W O 0.8364(3) 0.0802(2) 0.15969(19) 0.0502(10) Uani 1 1 d .
H2WC H 0.8573 0.0436 0.1910 0.060 Uiso 1 1 d R
H2WD H 0.7629 0.0795 0.1634 0.060 Uiso 1 1 d R
O3W O 0.7399(3) 0.7459(3) 0.2507(2) 0.0659(12) Uani 1 1 d .
H3WA H 0.7774 0.7034 0.2388 0.079 Uiso 1 1 d R
H3WB H 0.7909 0.8017 0.2579 0.079 Uiso 1 1 d R
O4W O 0.6959(19) 0.5777(15) 0.3041(12) 0.101(7) Uiso 0.25 1 d P
C11S C 0.9294(6) 0.2272(6) 0.6462(4) 0.0381(16) Uiso 0.75 1 d P
Cl11 Cl 0.8014(6) 0.1520(5) 0.5837(5) 0.0718(17) Uiso 0.30 1 d P
Cl12 Cl 1.0029(4) 0.3176(3) 0.5882(2) 0.0437(10) Uiso 0.45 1 d P
Cl21 Cl 0.7812(3) 0.1529(2) 0.6208(2) 0.0497(8) Uiso 0.45 1 d P
Cl22 Cl 0.9707(5) 0.2977(4) 0.5759(3) 0.0357(13) Uiso 0.30 1 d P
C13S C 0.871(2) 0.1751(15) 0.6296(11) 0.035(4) Uiso 0.25 1 d P
Cl31 Cl 0.7904(4) 0.1294(3) 0.5383(3) 0.0299(10) Uiso 0.25 1 d P
Cl32 Cl 0.9632(7) 0.2905(5) 0.6232(4) 0.0669(17) Uiso 0.25 1 d P

loop_
_atom_site_aniso_label
_atom_site_aniso_U_11
_atom_site_aniso_U_22
_atom_site_aniso_U_33
_atom_site_aniso_U_23
_atom_site_aniso_U_13
_atom_site_aniso_U_12
Os1 0.01563(9) 0.01450(9) 0.01424(8) 0.00186(6) 0.00288(6) 0.00537(6)
P1 0.0221(6) 0.0142(5) 0.0179(5) 0.0002(4) 0.0007(4) 0.0045(4)
P2 0.0187(6) 0.0240(6) 0.0291(6) 0.0099(5) 0.0035(5) 0.0046(5)
P3 0.0238(6) 0.0249(6) 0.0174(5) 0.0039(4) 0.0033(4) 0.0101(5)
P4 0.0191(5) 0.0181(5) 0.0147(5) -0.0002(4) 0.0006(4) 0.0064(4)
P5 0.0171(5) 0.0169(5) 0.0205(5) -0.0018(4) 0.0000(4) 0.0070(4)
Cl1 0.0251(5) 0.0274(6) 0.0228(5) -0.0008(4) 0.0036(4) 0.0147(5)
Cl1S 0.0501(8) 0.0549(8) 0.0329(6) 0.0146(6) 0.0145(5) 0.0360(7)
Cl2S 0.0263(6) 0.0354(6) 0.0402(7) 0.0092(5) 0.0017(5) 0.0021(5)
C1 0.015(2) 0.0114(19) 0.017(2) -0.0012(16) -0.0019(15) 0.0018(16)
C2 0.0128(19) 0.0123(19) 0.0117(18) -0.0003(15) 0.0006(15) -0.0009(15)
C3 0.019(2) 0.018(2) 0.016(2) 0.0009(16) 0.0007(16) 0.0054(17)
C4 0.014(2) 0.0113(19) 0.024(2) -0.0033(16) 0.0026(16) 0.0022(16)
C5 0.014(2) 0.014(2) 0.020(2) 0.0015(16) -0.0015(16) 0.0033(16)
C11 0.026(2) 0.027(2) 0.041(3) 0.005(2) 0.008(2) 0.005(2)
C12 0.032(2) 0.014(2) 0.023(2) 0.0044(17) 0.0015(18) 0.0000(18)
C13 0.040(3) 0.021(2) 0.023(2) -0.0053(18) -0.002(2) 0.006(2)
C21 0.017(2) 0.027(2) 0.035(2) 0.005(2) -0.0006(18) 0.0006(18)
C22 0.025(3) 0.018(2) 0.088(4) 0.014(3) -0.002(3) 0.002(2)
C23 0.024(3) 0.079(4) 0.041(3) 0.030(3) 0.011(2) 0.007(3)
C31 0.043(3) 0.052(3) 0.019(2) 0.008(2) 0.007(2) 0.027(3)
C32 0.029(2) 0.032(3) 0.024(2) 0.0033(19) -0.0083(18) 0.010(2)
C33 0.035(3) 0.037(3) 0.027(2) 0.014(2) 0.002(2) 0.012(2)
C41 0.027(2) 0.019(2) 0.0136(19) -0.0002(16) -0.0004(16) 0.0124(18)
C42 0.028(2) 0.027(2) 0.022(2) -0.0009(18) -0.0019(18) 0.010(2)
C43 0.028(3) 0.047(3) 0.026(2) 0.001(2) 0.0046(19) 0.022(2)
C44 0.047(3) 0.032(3) 0.034(3) 0.004(2) 0.002(2) 0.026(2)
C45 0.049(3) 0.027(3) 0.034(3) 0.009(2) 0.007(2) 0.017(2)
C46 0.033(3) 0.028(2) 0.023(2) 0.0032(19) 0.0059(19) 0.014(2)
C51 0.016(2) 0.022(2) 0.025(2) -0.0114(18) -0.0006(17) 0.0053(18)
C52 0.025(2) 0.043(3) 0.026(2) -0.006(2) 0.0007(19) 0.012(2)
C53 0.034(3) 0.071(4) 0.030(3) -0.029(3) -0.012(2) 0.019(3)
C54 0.025(3) 0.050(4) 0.071(4) -0.043(3) -0.008(3) 0.011(3)
C55 0.035(3) 0.024(3) 0.071(4) -0.014(2) 0.002(3) 0.009(2)
C56 0.024(2) 0.026(2) 0.040(3) -0.008(2) -0.007(2) 0.007(2)
C61 0.024(2) 0.019(2) 0.023(2) 0.0041(17) 0.0059(17) 0.0096(18)
C62 0.029(2) 0.026(2) 0.027(2) 0.0061(19) 0.0059(19) 0.007(2)
C63 0.031(3) 0.024(2) 0.048(3) 0.013(2) 0.012(2) 0.007(2)
C64 0.046(3) 0.031(3) 0.049(3) 0.019(2) 0.028(3) 0.018(2)
C65 0.050(3) 0.030(3) 0.027(2) 0.006(2) 0.017(2) 0.021(2)
C66 0.032(2) 0.025(2) 0.022(2) 0.0047(18) 0.0060(18) 0.016(2)
C71 0.017(2) 0.028(2) 0.019(2) -0.0030(18) -0.0002(17) 0.0053(18)
C72 0.021(2) 0.032(2) 0.025(2) -0.0084(19) -0.0029(18) 0.011(2)
C73 0.025(3) 0.048(3) 0.035(3) -0.013(2) 0.001(2) 0.010(2)
C74 0.020(2) 0.062(4) 0.033(3) -0.003(2) 0.007(2) 0.002(2)
C75 0.024(2) 0.042(3) 0.033(3) 0.008(2) 0.004(2) -0.001(2)
C76 0.020(2) 0.028(2) 0.029(2) 0.0005(19) 0.0017(18) 0.0033(19)
C81 0.020(2) 0.018(2) 0.026(2) -0.0042(17) 0.0021(17) 0.0048(18)
C82 0.023(2) 0.021(2) 0.034(2) -0.0054(19) 0.0019(19) 0.0060(19)
C83 0.039(3) 0.020(2) 0.046(3) 0.002(2) 0.008(2) 0.012(2)
C84 0.033(3) 0.019(2) 0.049(3) -0.001(2) 0.009(2) -0.002(2)
C85 0.023(2) 0.027(3) 0.047(3) -0.005(2) 0.002(2) -0.001(2)
C86 0.023(2) 0.025(2) 0.035(3) -0.0017(19) 0.0053(19) 0.0074(19)
C91 0.016(2) 0.017(2) 0.021(2) -0.0030(17) 0.0003(16) 0.0077(17)
C92 0.023(2) 0.023(2) 0.022(2) 0.0002(18) 0.0022(17) 0.0062(19)
C93 0.030(3) 0.030(3) 0.031(2) -0.005(2) 0.000(2) 0.004(2)
C94 0.031(3) 0.039(3) 0.022(2) -0.004(2) -0.0039(19) 0.016(2)
C95 0.035(3) 0.031(3) 0.025(2) 0.0058(19) 0.0020(19) 0.017(2)
C96 0.022(2) 0.019(2) 0.028(2) 0.0009(18) 0.0013(18) 0.0073(18)
O1W 0.0321(18) 0.0278(17) 0.0426(19) -0.0043(14) 0.0102(15) 0.0028(14)
O2W 0.032(2) 0.062(2) 0.063(2) 0.036(2) 0.0058(17) 0.0159(18)
O3W 0.029(2) 0.089(3) 0.070(3) -0.029(2) 0.0072(19) 0.008(2)

loop_
_atom_type_symbol
_atom_type_description
_atom_type_scat_dispersion_real
_atom_type_scat_dispersion_imag
_atom_type_scat_source
C C 0.0033 0.0016 'International Tables Vol C Tables 4.2.6.8 and 6.1.1.4'
H H 0.0000 0.0000 'International Tables Vol C Tables 4.2.6.8 and 6.1.1.4'
O O 0.0106 0.0060 'International Tables Vol C Tables 4.2.6.8 and 6.1.1.4'
P P 0.1023 0.0942 'International Tables Vol C Tables 4.2.6.8 and 6.1.1.4'
Cl Cl 0.1484 0.1585 'International Tables Vol C Tables 4.2.6.8 and 6.1.1.4'
Os Os -1.2165 7.6030 'International Tables Vol C Tables 4.2.6.8 and 6.1.1.4'

loop_
_geom_angle_atom_site_label_1
_geom_angle_atom_site_label_2
_geom_angle_atom_site_label_3
_geom_angle
C5 Os1 C1 88.81(15)
C5 Os1 P2 98.20(11)
C1 Os1 P2 88.21(11)
C5 Os1 P1 99.01(11)
C1 Os1 P1 87.17(10)
P2 Os1 P1 162.07(3)
C5 Os1 P3 88.16(11)
C1 Os1 P3 176.60(11)
P2 Os1 P3 93.75(4)
P1 Os1 P3 91.78(4)
C5 Os1 Cl1 176.78(11)
C1 Os1 Cl1 88.14(11)
P2 Os1 Cl1 80.66(4)
P1 Os1 Cl1 81.88(3)
P3 Os1 Cl1 94.91(3)
C13 P1 C11 105.1(2)
C13 P1 C12 100.04(19)
C11 P1 C12 103.7(2)
C13 P1 Os1 118.62(15)
C11 P1 Os1 114.60(14)
C12 P1 Os1 112.87(14)
C22 P2 C23 104.4(3)
C22 P2 C21 102.1(2)
C23 P2 C21 101.7(2)
C22 P2 Os1 113.71(16)
C23 P2 Os1 119.17(18)
C21 P2 Os1 113.73(14)
C32 P3 C31 102.3(2)
C32 P3 C33 97.60(19)
C31 P3 C33 102.1(2)
C32 P3 Os1 117.20(14)
C31 P3 Os1 118.84(14)
C33 P3 Os1 115.58(15)
C2 P4 C41 109.47(17)
C2 P4 C61 109.05(17)
C41 P4 C61 109.64(18)
C2 P4 C51 111.21(18)
C41 P4 C51 107.59(18)
C61 P4 C51 109.86(19)
C91 P5 C81 109.38(18)
C91 P5 C71 107.70(18)
C81 P5 C71 109.81(19)
C91 P5 C4 107.56(17)
C81 P5 C4 110.68(18)
C71 P5 C4 111.61(18)
C2 C1 Os1 130.3(3)
C1 C2 C3 122.9(3)
C1 C2 P4 120.5(3)
C3 C2 P4 116.5(3)
C4 C3 C2 123.4(3)
C3 C4 C5 124.6(3)
C3 C4 P5 118.1(3)
C5 C4 P5 117.3(3)
C4 C5 Os1 130.0(3)
C42 C41 C46 119.9(4)
C42 C41 P4 119.0(3)
C46 C41 P4 120.9(3)
C41 C42 C43 120.3(4)
C44 C43 C42 119.7(4)
C45 C44 C43 120.4(4)
C44 C45 C46 121.0(4)
C45 C46 C41 118.7(4)
C52 C51 C56 119.2(4)
C52 C51 P4 120.0(3)
C56 C51 P4 120.8(3)
C53 C52 C51 120.0(5)
C54 C53 C52 120.3(5)
C53 C54 C55 120.7(5)
C54 C55 C56 119.8(5)
C55 C56 C51 119.9(4)
C62 C61 C66 119.4(4)
C62 C61 P4 118.0(3)
C66 C61 P4 122.5(3)
C63 C62 C61 120.3(4)
C62 C63 C64 119.4(5)
C65 C64 C63 120.5(4)
C66 C65 C64 120.4(4)
C65 C66 C61 120.0(4)
C72 C71 C76 119.4(4)
C72 C71 P5 118.7(3)
C76 C71 P5 121.7(3)
C73 C72 C71 119.5(4)
C72 C73 C74 121.3(4)
C73 C74 C75 119.4(4)
C76 C75 C74 120.3(4)
C75 C76 C71 120.1(4)
C86 C81 C82 119.4(4)
C86 C81 P5 119.8(3)
C82 C81 P5 120.8(3)
C83 C82 C81 120.2(4)
C82 C83 C84 119.9(4)
C85 C84 C83 120.7(4)
C84 C85 C86 119.7(4)
C85 C86 C81 120.1(4)
C92 C91 C96 119.8(4)
C92 C91 P5 117.2(3)
C96 C91 P5 122.4(3)
C93 C92 C91 120.4(4)
C92 C93 C94 119.2(4)
C95 C94 C93 121.3(4)
C94 C95 C96 119.1(4)
C95 C96 C91 120.3(4)
C13S C11S Cl32 132.2(16)
C13S C11S Cl22 111.5(14)
Cl32 C11S Cl22 24.2(5)
C13S C11S Cl21 21.0(13)
Cl32 C11S Cl21 123.2(7)
Cl22 C11S Cl21 109.1(4)
C13S C11S Cl12 125.1(15)
Cl32 C11S Cl12 15.5(5)
Cl22 C11S Cl12 13.8(2)
Cl21 C11S Cl12 122.6(4)
C13S C11S Cl11 23.0(13)
Cl32 C11S Cl11 109.3(7)
Cl22 C11S Cl11 90.1(4)
Cl21 C11S Cl11 23.2(2)
Cl12 C11S Cl11 103.9(4)
Cl21 Cl11 Cl31 150.1(11)
Cl21 Cl11 C13S 64.6(13)
Cl31 Cl11 C13S 140.7(15)
Cl21 Cl11 C11S 74.5(7)
Cl31 Cl11 C11S 134.8(8)
C13S Cl11 C11S 18.7(11)
Cl21 Cl11 Cl32 90.8(7)
Cl31 Cl11 Cl32 118.7(7)
C13S Cl11 Cl32 42.8(11)
C11S Cl11 Cl32 24.1(2)
Cl21 Cl11 Cl22 110.4(8)
Cl31 Cl11 Cl22 98.7(7)
C13S Cl11 Cl22 60.7(12)
C11S Cl11 Cl22 43.0(3)
Cl32 Cl11 Cl22 20.5(2)
Cl32 Cl12 C11S 18.4(5)
Cl11 Cl21 C13S 74.7(12)
Cl11 Cl21 Cl31 16.1(6)
C13S Cl21 Cl31 89.1(12)
Cl11 Cl21 C11S 82.3(7)
C13S Cl21 C11S 18.3(12)
Cl31 Cl21 C11S 98.2(3)
Cl11 Cl21 Cl32 72.3(7)
C13S Cl21 Cl32 33.5(11)
Cl31 Cl21 Cl32 88.2(3)
C11S Cl21 Cl32 20.2(2)
Cl32 Cl22 C11S 28.7(6)
Cl32 Cl22 C13S 49.2(8)
C11S Cl22 C13S 22.0(5)
Cl32 Cl22 Cl11 71.6(7)
C11S Cl22 Cl11 47.0(3)
C13S Cl22 Cl11 25.3(6)
C11S C13S Cl21 141(2)
C11S C13S Cl11 138(2)
Cl21 C13S Cl11 40.7(10)
C11S C13S Cl32 25.9(9)
Cl21 C13S Cl32 127.9(15)
Cl11 C13S Cl32 112.6(14)
C11S C13S Cl31 133.3(18)
Cl21 C13S Cl31 57.1(11)
Cl11 C13S Cl31 17.2(7)
Cl32 C13S Cl31 108.1(10)
C11S C13S Cl22 46.5(11)
Cl21 C13S Cl22 120.9(14)
Cl11 C13S Cl22 93.9(13)
Cl32 C13S Cl22 22.3(4)
Cl31 C13S Cl22 86.8(8)
Cl11 Cl31 Cl21 13.8(5)
Cl11 Cl31 C13S 22.1(9)
Cl21 Cl31 C13S 33.8(7)
Cl12 Cl32 Cl22 29.1(5)
Cl12 Cl32 C11S 146.1(10)
Cl22 Cl32 C11S 127.2(10)
Cl12 Cl32 C13S 133.9(10)
Cl22 Cl32 C13S 108.5(10)
C11S Cl32 C13S 22.0(8)
Cl12 Cl32 Cl11 116.4(7)
Cl22 Cl32 Cl11 88.0(7)
C11S Cl32 Cl11 46.6(5)
C13S Cl32 Cl11 24.7(6)
Cl12 Cl32 Cl21 133.0(7)
Cl22 Cl32 Cl21 104.2(8)
C11S Cl32 Cl21 36.6(5)
C13S Cl32 Cl21 18.5(6)
Cl11 Cl32 Cl21 16.92(18)

loop_
_geom_bond_atom_site_label_1
_geom_bond_atom_site_label_2
_geom_bond_distance
Os1 C5 1.920(4)
Os1 C1 1.995(3)
Os1 P2 2.3799(11)
Os1 P1 2.3898(10)
Os1 P3 2.4217(10)
Os1 Cl1 2.5147(9)
P1 C13 1.807(4)
P1 C11 1.810(4)
P1 C12 1.820(4)
P2 C22 1.801(4)
P2 C23 1.809(5)
P2 C21 1.818(4)
P3 C32 1.819(4)
P3 C31 1.821(4)
P3 C33 1.830(4)
P4 C2 1.791(3)
P4 C41 1.794(4)
P4 C61 1.796(4)
P4 C51 1.798(4)
P5 C91 1.791(4)
P5 C81 1.798(4)
P5 C71 1.800(4)
P5 C4 1.807(4)
C1 C2 1.383(5)
C2 C3 1.426(5)
C3 C4 1.382(5)
C4 C5 1.429(5)
C41 C42 1.386(6)
C41 C46 1.404(6)
C42 C43 1.388(6)
C43 C44 1.377(6)
C44 C45 1.373(6)
C45 C46 1.387(6)
C51 C52 1.395(5)
C51 C56 1.396(6)
C52 C53 1.383(6)
C53 C54 1.365(8)
C54 C55 1.382(7)
C55 C56 1.386(6)
C61 C62 1.393(6)
C61 C66 1.394(5)
C62 C63 1.382(6)
C63 C64 1.389(6)
C64 C65 1.376(7)
C65 C66 1.374(6)
C71 C72 1.392(5)
C71 C76 1.402(5)
C72 C73 1.376(6)
C73 C74 1.384(7)
C74 C75 1.384(7)
C75 C76 1.376(6)
C81 C86 1.391(5)
C81 C82 1.394(5)
C82 C83 1.381(6)
C83 C84 1.382(6)
C84 C85 1.379(6)
C85 C86 1.391(6)
C91 C92 1.386(5)
C91 C96 1.394(5)
C92 C93 1.375(6)
C93 C94 1.398(6)
C94 C95 1.375(6)
C95 C96 1.386(6)
C11S C13S 0.87(2)
C11S Cl32 1.016(8)
C11S Cl22 1.687(9)
C11S Cl21 1.759(8)
C11S Cl12 1.797(8)
C11S Cl11 1.809(9)
Cl11 Cl21 0.718(7)
Cl11 Cl31 0.834(7)
Cl11 C13S 1.06(2)
Cl11 Cl32 2.349(10)
Cl11 Cl22 2.475(9)
Cl12 Cl32 0.862(8)
Cl21 C13S 0.99(2)
Cl21 Cl31 1.500(6)
Cl21 Cl32 2.467(9)
Cl22 Cl32 0.866(8)
Cl22 C13S 2.16(2)
C13S Cl32 1.73(2)
C13S Cl31 1.79(2)
